data_2210899
loop_
_publ_author_name
'Yun-Fa Zheng'
'Guo-Bing Yan'
'Yong-Bing Gu'

_publ_section_title 4-(2,6-Dichlorobenzylideneamino)-1,5-dimethyl-2-phenyl-1<i>H</i>-pyrazol-3(2<i>H</i>)-one
_journal_coeditor_code BT2200
_journal_issue 11
_journal_name_full 'Acta Crystallographica Section E'
_journal_page_first o5134
_journal_page_last o5135
_journal_paper_doi 10.1107/S1600536806042887
_journal_volume 62
_journal_year 2006
_chemical_formula_iupac 'C18 H15 Cl2 N3 O'
_chemical_formula_moiety 'C18 H15 Cl2 N3 O'
_chemical_formula_sum 'C18 H15 Cl2 N3 O'
_chemical_formula_weight 360.23
_chemical_name_systematic
;
4-(2,6-Dichlorobenzylideneamino)-1,5-dimethyl-2-phenyl-1H-pyrazol-3(2H)-one
;
_space_group_IT_number 14
_symmetry_cell_setting monoclinic
_symmetry_space_group_name_Hall '-P 2ybc'
_symmetry_space_group_name_H-M 'P 1 21/c 1'
_atom_sites_solution_hydrogens geom
_atom_sites_solution_primary direct
_atom_sites_solution_secondary difmap
_audit_creation_method SHELXL97
_cell_angle_alpha 90.00
_cell_angle_beta 92.823(8)
_cell_angle_gamma 90.00
_cell_formula_units_Z 8
_cell_length_a 7.591(5)
_cell_length_b 25.808(18)
_cell_length_c 17.216(12)
_cell_measurement_reflns_used 5299
_cell_measurement_temperature 273(2)
_cell_measurement_theta_max 25.13
_cell_measurement_theta_min 2.36
_cell_volume 3369(4)
_computing_cell_refinement SMART
_computing_data_collection 'SMART (Bruker,1998)'
_computing_data_reduction 'SAINT (Bruker, 1999)'
_computing_molecular_graphics 'SHELXTL (Bruker, 1998)'
_computing_publication_material SHELXTL
_computing_structure_refinement 'SHELXL97 (Sheldrick, 1997)'
_computing_structure_solution 'SHELXS97 (Sheldrick, 1997)'
_diffrn_ambient_temperature 273(2)
_diffrn_measured_fraction_theta_full 0.942
_diffrn_measured_fraction_theta_max 0.942
_diffrn_measurement_device_type 'Bruker SMART CCD area-detector'
_diffrn_measurement_method '\f and \w'
_diffrn_radiation_monochromator graphite
_diffrn_radiation_source 'fine-focus sealed tube'
_diffrn_radiation_type MoK\a
_diffrn_radiation_wavelength 0.71073
_diffrn_reflns_av_R_equivalents 0.0415
_diffrn_reflns_av_sigmaI/netI 0.0410
_diffrn_reflns_limit_h_max 8
_diffrn_reflns_limit_h_min -8
_diffrn_reflns_limit_k_max 30
_diffrn_reflns_limit_k_min -30
_diffrn_reflns_limit_l_max 20
_diffrn_reflns_limit_l_min -20
_diffrn_reflns_number 19762
_diffrn_reflns_theta_full 25.00
_diffrn_reflns_theta_max 25.00
_diffrn_reflns_theta_min 1.97
_diffrn_standards_interval_count 0
_diffrn_standards_interval_time 0
_diffrn_standards_number 0
_exptl_absorpt_coefficient_mu 0.395
_exptl_absorpt_correction_T_max 0.9252
_exptl_absorpt_correction_T_min 0.8676
_exptl_absorpt_correction_type multi-scan
_exptl_absorpt_process_details '(SADABS; Sheldrick, 1996)'
_exptl_crystal_colour yellow
_exptl_crystal_density_diffrn 1.421
_exptl_crystal_density_method 'not measured'
_exptl_crystal_description block
_exptl_crystal_F_000 1488
_exptl_crystal_size_max 0.37
_exptl_crystal_size_mid 0.24
_exptl_crystal_size_min 0.20
_refine_diff_density_max 0.478
_refine_diff_density_min -1.238
_refine_ls_extinction_coef 0.015(3)
_refine_ls_extinction_expression Fc^*^=kFc[1+0.001xFc^2^\l^3^/sin(2\q)]^-1/4^
_refine_ls_extinction_method 'SHELXL97 (Sheldrick, 1997)'
_refine_ls_goodness_of_fit_ref 1.160
_refine_ls_hydrogen_treatment constr
_refine_ls_matrix_type full
_refine_ls_number_parameters 438
_refine_ls_number_reflns 5569
_refine_ls_number_restraints 0
_refine_ls_restrained_S_all 1.160
_refine_ls_R_factor_all 0.1287
_refine_ls_R_factor_gt 0.0936
_refine_ls_shift/su_max 0.000
_refine_ls_shift/su_mean 0.000
_refine_ls_structure_factor_coef Fsqd
_refine_ls_weighting_details 'calc w = 1/[\s^2^(Fo^2^)+(0.1683P)^2^+4.5478P] where P=(Fo^2^+2Fc^2^)/3'
_refine_ls_weighting_scheme calc
_refine_ls_wR_factor_gt 0.2813
_refine_ls_wR_factor_ref 0.3294
_reflns_number_gt 3386
_reflns_number_total 5569
_reflns_threshold_expression I>2\s(I)
_cod_data_source_file bt2200.cif
_cod_data_source_block I
_cod_depositor_comments
;
The following automatic conversions were performed:
'_symmetry_cell_setting' value 'Monoclinic' changed to 'monoclinic'
according to '/home/saulius/struct/CIF-dictionaries/cif_core.dic'
dictionary named 'cif_core.dic' version 2.4.1 from 2010-06-29.

Automatic conversion script
Id: cif_fix_enum 1527 2010-12-29 10:47:43Z saulius 

The following automatic conversions were performed:

'_symmetry_cell_setting' value 'Monoclinic' changed to 'monoclinic'
according to /home/saulius/struct/CIF-dictionaries/cif_core.dic
dictionary named 'cif_core.dic' version 2.4.1 from 2010-06-29.

Automatic conversion script
Id: cif_fix_values 1715 2011-07-08 13:25:40Z adriana 
;
_cod_original_sg_symbol_H-M 'P 21/c'
_cod_database_code 2210899
_cod_database_fobs_code 2210899

loop_
_symmetry_equiv_pos_as_xyz
'x, y, z'
'-x, y+1/2, -z+1/2'
'-x, -y, -z'
'x, -y-1/2, z-1/2'

loop_
_atom_site_type_symbol
_atom_site_label
_atom_site_fract_x
_atom_site_fract_y
_atom_site_fract_z
_atom_site_U_iso_or_equiv
_atom_site_adp_type
_atom_site_calc_flag
_atom_site_refinement_flags
_atom_site_occupancy
C C1 0.6930(11) 0.6266(3) 0.1237(5) 0.083(2) Uani d . 1
H H1 0.7129 0.6616 0.1151 0.100 Uiso calc R 1
C C2 0.6268(11) 0.6109(3) 0.1929(4) 0.077(2) Uani d . 1
H H2 0.6047 0.6351 0.2313 0.092 Uiso calc R 1
C C3 0.5939(10) 0.5595(3) 0.2047(4) 0.0670(17) Uani d . 1
C C4 0.6275(9) 0.5212(2) 0.1492(3) 0.0594(15) Uani d . 1
C C5 0.6988(10) 0.5393(3) 0.0806(4) 0.0678(18) Uani d . 1
C C6 0.7298(11) 0.5912(3) 0.0671(4) 0.077(2) Uani d . 1
H H6 0.7748 0.6020 0.0205 0.093 Uiso calc R 1
C C7 0.5818(9) 0.4659(2) 0.1558(4) 0.0613(16) Uani d . 1
H H7 0.5431 0.4482 0.1111 0.074 Uiso calc R 1
C C8 0.5416(9) 0.3894(2) 0.2220(3) 0.0590(16) Uani d . 1
C C9 0.5574(9) 0.3595(2) 0.2884(3) 0.0561(15) Uani d . 1
C C10 0.6120(11) 0.3763(3) 0.3689(3) 0.0708(19) Uani d . 1
H H10A 0.5135 0.3735 0.4015 0.106 Uiso calc R 1
H H10B 0.6513 0.4117 0.3680 0.106 Uiso calc R 1
H H10C 0.7063 0.3546 0.3890 0.106 Uiso calc R 1
C C11 0.4462(10) 0.2730(3) 0.3267(4) 0.0704(18) Uani d . 1
H H11A 0.5165 0.2744 0.3746 0.106 Uiso calc R 1
H H11B 0.4521 0.2388 0.3051 0.106 Uiso calc R 1
H H11C 0.3260 0.2812 0.3365 0.106 Uiso calc R 1
C C12 0.4485(9) 0.2605(2) 0.1528(3) 0.0581(15) Uani d . 1
C C13 0.3126(10) 0.2498(3) 0.0986(4) 0.0700(18) Uani d . 1
H H13 0.2219 0.2735 0.0888 0.084 Uiso calc R 1
C C14 0.3151(13) 0.2032(3) 0.0594(4) 0.083(2) Uani d . 1
H H14 0.2258 0.1959 0.0221 0.100 Uiso calc R 1
C C15 0.4451(13) 0.1675(3) 0.0739(4) 0.086(3) Uani d . 1
H H15 0.4419 0.1360 0.0478 0.103 Uiso calc R 1
C C16 0.5815(13) 0.1784(3) 0.1275(4) 0.083(2) Uani d . 1
H H16 0.6713 0.1544 0.1371 0.099 Uiso calc R 1
C C17 0.5841(10) 0.2251(2) 0.1669(4) 0.0672(18) Uani d . 1
H H17 0.6762 0.2327 0.2026 0.081 Uiso calc R 1
C C18 0.4735(10) 0.3566(2) 0.1601(3) 0.0618(16) Uani d . 1
C C1' 0.7931(11) 0.1101(3) 0.3729(4) 0.078(2) Uani d . 1
H H1' 0.7545 0.0761 0.3783 0.093 Uiso calc R 1
C C2' 0.8741(10) 0.1248(3) 0.3069(4) 0.0716(19) Uani d . 1
H H2' 0.8900 0.1007 0.2676 0.086 Uiso calc R 1
C C3' 0.9326(10) 0.1752(2) 0.2984(4) 0.0636(17) Uani d . 1
C C4' 0.9103(9) 0.2127(2) 0.3558(3) 0.0591(15) Uani d . 1
C C5' 0.8273(10) 0.1961(3) 0.4224(4) 0.0674(18) Uani d . 1
C C6' 0.7687(11) 0.1456(3) 0.4313(4) 0.078(2) Uani d . 1
H H6' 0.7136 0.1358 0.4761 0.094 Uiso calc R 1
C C7' 0.9718(9) 0.2667(2) 0.3509(3) 0.0595(15) Uani d . 1
H H7' 1.0185 0.2828 0.3957 0.071 Uiso calc R 1
C C8' 1.0200(9) 0.3438(2) 0.2855(3) 0.0557(15) Uani d . 1
C C9' 1.0025(9) 0.3743(2) 0.2201(3) 0.0570(15) Uani d . 1
C C10' 0.9456(10) 0.3584(3) 0.1398(3) 0.0690(18) Uani d . 1
H H10D 0.8516 0.3806 0.1206 0.104 Uiso calc R 1
H H10E 0.9050 0.3232 0.1402 0.104 Uiso calc R 1
H H10F 1.0433 0.3613 0.1068 0.104 Uiso calc R 1
C C11' 1.1085(10) 0.4618(3) 0.1831(4) 0.073(2) Uani d . 1
H H11D 1.2256 0.4529 0.1691 0.110 Uiso calc R 1
H H11E 1.1098 0.4955 0.2069 0.110 Uiso calc R 1
H H11F 1.0311 0.4623 0.1373 0.110 Uiso calc R 1
C C12' 1.1033(9) 0.4725(2) 0.3582(3) 0.0608(16) Uani d . 1
C C13' 0.9642(11) 0.5060(3) 0.3444(4) 0.0724(19) Uani d . 1
H H13' 0.8749 0.4984 0.3072 0.087 Uiso calc R 1
C C14' 0.9603(13) 0.5513(3) 0.3872(5) 0.088(2) Uani d . 1
H H14' 0.8690 0.5748 0.3775 0.106 Uiso calc R 1
C C15' 1.0883(14) 0.5623(3) 0.4435(5) 0.090(3) Uani d . 1
H H15' 1.0830 0.5927 0.4723 0.108 Uiso calc R 1
C C16' 1.2242(13) 0.5281(3) 0.4573(4) 0.090(2) Uani d . 1
H H16' 1.3106 0.5353 0.4960 0.108 Uiso calc R 1
C C17' 1.2347(11) 0.4829(3) 0.4144(4) 0.0739(19) Uani d . 1
H H17' 1.3282 0.4600 0.4232 0.089 Uiso calc R 1
C C18' 1.0880(9) 0.3758(2) 0.3484(3) 0.0589(16) Uani d . 1
Cl Cl1 0.4916(3) 0.54329(7) 0.28996(10) 0.0794(6) Uani d . 1
Cl Cl2 0.7512(3) 0.49492(8) 0.00907(10) 0.0843(7) Uani d . 1
Cl Cl1' 0.7895(3) 0.24020(8) 0.49602(10) 0.0891(7) Uani d . 1
Cl Cl2' 1.0449(3) 0.18909(7) 0.21537(10) 0.0752(6) Uani d . 1
N N1 0.5930(8) 0.44116(19) 0.2199(3) 0.0593(13) Uani d . 1
N N2 0.5130(8) 0.31018(18) 0.2721(3) 0.0592(14) Uani d . 1
N N3 0.4479(8) 0.30849(18) 0.1943(3) 0.0613(14) Uani d . 1
N N1' 0.9633(8) 0.29229(19) 0.2873(3) 0.0600(13) Uani d . 1
N N2' 1.0462(8) 0.42362(18) 0.2378(3) 0.0583(13) Uani d . 1
N N3' 1.1135(8) 0.42482(18) 0.3152(3) 0.0591(13) Uani d . 1
O O1 0.4440(8) 0.36525(17) 0.0898(2) 0.0798(15) Uani d . 1
O O1' 1.1236(7) 0.36631(16) 0.4178(2) 0.0752(14) Uani d . 1

loop_
_atom_site_aniso_label
_atom_site_aniso_U_11
_atom_site_aniso_U_22
_atom_site_aniso_U_33
_atom_site_aniso_U_12
_atom_site_aniso_U_13
_atom_site_aniso_U_23
C1 0.103(6) 0.054(4) 0.092(6) -0.014(4) -0.007(5) 0.009(4)
C2 0.100(6) 0.051(4) 0.079(5) -0.004(4) 0.004(4) -0.008(3)
C3 0.095(5) 0.055(4) 0.051(4) -0.001(3) 0.001(3) 0.004(3)
C4 0.083(4) 0.050(3) 0.044(3) 0.004(3) -0.002(3) 0.003(3)
C5 0.090(5) 0.061(4) 0.052(4) -0.003(3) -0.007(3) 0.005(3)
C6 0.100(5) 0.073(5) 0.060(4) -0.010(4) -0.001(4) 0.019(4)
C7 0.083(4) 0.052(4) 0.048(3) 0.002(3) 0.001(3) -0.002(3)
C8 0.091(4) 0.045(3) 0.042(3) 0.003(3) 0.001(3) 0.000(3)
C9 0.078(4) 0.048(3) 0.042(3) 0.007(3) 0.007(3) -0.002(3)
C10 0.105(5) 0.064(4) 0.043(3) 0.001(4) -0.002(3) -0.006(3)
C11 0.094(5) 0.069(4) 0.049(4) -0.002(4) 0.004(3) 0.011(3)
C12 0.088(4) 0.044(3) 0.042(3) 0.002(3) 0.004(3) 0.001(3)
C13 0.088(5) 0.070(4) 0.051(4) -0.001(4) -0.007(3) -0.003(3)
C14 0.120(7) 0.081(5) 0.048(4) -0.020(5) -0.001(4) -0.014(4)
C15 0.150(8) 0.054(4) 0.057(4) -0.007(5) 0.024(5) -0.010(3)
C16 0.135(7) 0.057(4) 0.056(4) 0.012(4) 0.012(5) -0.001(3)
C17 0.101(5) 0.052(4) 0.048(3) 0.005(3) 0.000(3) 0.002(3)
C18 0.096(5) 0.047(3) 0.042(3) 0.008(3) 0.001(3) 0.003(3)
C1' 0.099(6) 0.061(4) 0.072(5) -0.017(4) -0.009(4) 0.015(4)
C2' 0.092(5) 0.051(4) 0.071(4) -0.003(3) -0.002(4) 0.000(3)
C3' 0.087(4) 0.052(4) 0.052(4) 0.003(3) 0.003(3) 0.005(3)
C4' 0.081(4) 0.051(3) 0.046(3) 0.003(3) -0.001(3) 0.005(3)
C5' 0.090(5) 0.062(4) 0.048(4) 0.006(4) -0.007(3) 0.010(3)
C6' 0.096(5) 0.079(5) 0.059(4) -0.009(4) -0.005(4) 0.025(4)
C7' 0.079(4) 0.055(4) 0.045(3) 0.003(3) 0.005(3) 0.001(3)
C8' 0.082(4) 0.044(3) 0.041(3) 0.000(3) 0.004(3) 0.002(3)
C9' 0.084(4) 0.049(3) 0.039(3) 0.004(3) 0.008(3) 0.000(3)
C10' 0.102(5) 0.062(4) 0.043(3) 0.000(4) -0.001(3) -0.001(3)
C11' 0.109(6) 0.064(4) 0.047(3) -0.010(4) 0.007(4) 0.011(3)
C12' 0.092(5) 0.046(3) 0.045(3) 0.000(3) 0.013(3) -0.002(3)
C13' 0.101(5) 0.053(4) 0.063(4) 0.009(4) 0.003(4) 0.000(3)
C14' 0.123(7) 0.058(4) 0.084(5) 0.011(4) 0.020(5) -0.004(4)
C15' 0.131(7) 0.057(4) 0.085(6) -0.009(5) 0.034(5) -0.018(4)
C16' 0.123(7) 0.085(6) 0.063(5) -0.020(5) 0.001(5) -0.020(4)
C17' 0.101(5) 0.066(4) 0.054(4) -0.006(4) -0.002(4) -0.007(3)
C18' 0.088(4) 0.047(3) 0.042(3) 0.006(3) 0.004(3) 0.005(3)
Cl1 0.1132(15) 0.0627(11) 0.0638(11) 0.0023(10) 0.0198(10) -0.0072(8)
Cl2 0.1141(17) 0.0882(14) 0.0517(10) -0.0005(11) 0.0157(10) 0.0009(9)
Cl1' 0.1342(18) 0.0842(13) 0.0503(10) 0.0090(12) 0.0186(11) 0.0044(8)
Cl2' 0.1086(14) 0.0595(10) 0.0589(10) 0.0028(9) 0.0190(9) -0.0015(8)
N1 0.085(4) 0.044(3) 0.048(3) 0.000(3) 0.003(3) 0.001(2)
N2 0.097(4) 0.043(3) 0.038(3) 0.001(3) 0.001(3) 0.001(2)
N3 0.098(4) 0.047(3) 0.039(3) 0.002(3) -0.004(3) 0.003(2)
N1' 0.090(4) 0.045(3) 0.045(3) 0.005(3) 0.001(3) 0.002(2)
N2' 0.093(4) 0.045(3) 0.037(2) 0.004(3) 0.005(2) 0.004(2)
N3' 0.090(4) 0.045(3) 0.041(3) 0.000(3) -0.006(3) 0.002(2)
O1 0.132(4) 0.058(3) 0.047(3) 0.001(3) -0.020(3) 0.006(2)
O1' 0.124(4) 0.055(3) 0.045(2) 0.003(3) -0.014(2) 0.005(2)

loop_
_atom_type_symbol
_atom_type_description
_atom_type_scat_dispersion_real
_atom_type_scat_dispersion_imag
_atom_type_scat_source
C C 0.0033 0.0016 'International Tables Vol C Tables 4.2.6.8 and 6.1.1.4'
H H 0.0000 0.0000 'International Tables Vol C Tables 4.2.6.8 and 6.1.1.4'
N N 0.0061 0.0033 'International Tables Vol C Tables 4.2.6.8 and 6.1.1.4'
O O 0.0106 0.0060 'International Tables Vol C Tables 4.2.6.8 and 6.1.1.4'
Cl Cl 0.1484 0.1585 'International Tables Vol C Tables 4.2.6.8 and 6.1.1.4'

loop_
_geom_angle_atom_site_label_1
_geom_angle_atom_site_label_2
_geom_angle_atom_site_label_3
_geom_angle
C6 C1 C2 121.0(7)
C6 C1 H1 119.5
C2 C1 H1 119.5
C3 C2 C1 119.4(7)
C3 C2 H2 120.3
C1 C2 H2 120.3
C2 C3 C4 122.7(6)
C2 C3 Cl1 116.7(5)
C4 C3 Cl1 120.4(5)
C5 C4 C3 115.3(6)
C5 C4 C7 119.3(6)
C3 C4 C7 125.2(6)
C6 C5 C4 122.8(6)
C6 C5 Cl2 118.1(5)
C4 C5 Cl2 119.1(5)
C1 C6 C5 118.8(7)
C1 C6 H6 120.6
C5 C6 H6 120.6
N1 C7 C4 123.0(6)
N1 C7 H7 118.5
C4 C7 H7 118.5
C9 C8 N1 123.0(5)
C9 C8 C18 107.4(5)
N1 C8 C18 129.5(5)
N2 C9 C8 110.3(5)
N2 C9 C10 121.7(5)
C8 C9 C10 128.0(6)
C9 C10 H10A 109.5
C9 C10 H10B 109.5
H10A C10 H10B 109.5
C9 C10 H10C 109.5
H10A C10 H10C 109.5
H10B C10 H10C 109.5
N2 C11 H11A 109.5
N2 C11 H11B 109.5
H11A C11 H11B 109.5
N2 C11 H11C 109.5
H11A C11 H11C 109.5
H11B C11 H11C 109.5
C13 C12 C17 120.5(6)
C13 C12 N3 119.2(6)
C17 C12 N3 120.3(6)
C14 C13 C12 118.4(7)
C14 C13 H13 120.8
C12 C13 H13 120.8
C15 C14 C13 121.7(8)
C15 C14 H14 119.1
C13 C14 H14 119.1
C14 C15 C16 119.8(7)
C14 C15 H15 120.1
C16 C15 H15 120.1
C17 C16 C15 119.8(8)
C17 C16 H16 120.1
C15 C16 H16 120.1
C16 C17 C12 119.7(7)
C16 C17 H17 120.1
C12 C17 H17 120.1
O1 C18 N3 123.3(6)
O1 C18 C8 131.3(6)
N3 C18 C8 105.3(5)
C2' C1' C6' 120.1(7)
C2' C1' H1' 120.0
C6' C1' H1' 120.0
C1' C2' C3' 120.5(7)
C1' C2' H2' 119.8
C3' C2' H2' 119.8
C2' C3' C4' 121.7(6)
C2' C3' Cl2' 117.0(5)
C4' C3' Cl2' 121.2(5)
C3' C4' C5' 116.0(6)
C3' C4' C7' 124.4(6)
C5' C4' C7' 119.5(6)
C6' C5' C4' 122.5(6)
C6' C5' Cl1' 118.0(6)
C4' C5' Cl1' 119.5(5)
C1' C6' C5' 119.2(7)
C1' C6' H6' 120.4
C5' C6' H6' 120.4
N1' C7' C4' 122.3(6)
N1' C7' H7' 118.9
C4' C7' H7' 118.9
C9' C8' N1' 123.0(5)
C9' C8' C18' 107.7(5)
N1' C8' C18' 129.0(5)
N2' C9' C8' 110.1(5)
N2' C9' C10' 121.9(5)
C8' C9' C10' 128.1(6)
C9' C10' H10D 109.5
C9' C10' H10E 109.5
H10D C10' H10E 109.5
C9' C10' H10F 109.5
H10D C10' H10F 109.5
H10E C10' H10F 109.5
N2' C11' H11D 109.5
N2' C11' H11E 109.5
H11D C11' H11E 109.5
N2' C11' H11F 109.5
H11D C11' H11F 109.5
H11E C11' H11F 109.5
C13' C12' C17' 121.3(6)
C13' C12' N3' 120.6(6)
C17' C12' N3' 118.1(6)
C12' C13' C14' 118.4(8)
C12' C13' H13' 120.8
C14' C13' H13' 120.8
C15' C14' C13' 121.3(8)
C15' C14' H14' 119.4
C13' C14' H14' 119.4
C14' C15' C16' 119.5(7)
C14' C15' H15' 120.2
C16' C15' H15' 120.2
C15' C16' C17' 120.8(8)
C15' C16' H16' 119.6
C17' C16' H16' 119.6
C12' C17' C16' 118.6(8)
C12' C17' H17' 120.7
C16' C17' H17' 120.7
O1' C18' N3' 122.9(6)
O1' C18' C8' 131.9(6)
N3' C18' C8' 105.2(5)
C7 N1 C8 119.7(5)
C9 N2 N3 107.5(4)
C9 N2 C11 125.7(5)
N3 N2 C11 118.6(5)
C18 N3 N2 109.0(5)
C18 N3 C12 124.0(5)
N2 N3 C12 119.5(5)
C7' N1' C8' 120.4(5)
C9' N2' N3' 108.0(4)
C9' N2' C11' 125.3(5)
N3' N2' C11' 118.9(5)
N2' N3' C18' 108.4(5)
N2' N3' C12' 118.7(5)
C18' N3' C12' 123.2(5)

loop_
_geom_bond_atom_site_label_1
_geom_bond_atom_site_label_2
_geom_bond_distance
C1 C6 1.374(11)
C1 C2 1.378(10)
C1 H1 0.9300
C2 C3 1.367(9)
C2 H2 0.9300
C3 C4 1.407(9)
C3 Cl1 1.744(7)
C4 C5 1.404(9)
C4 C7 1.475(9)
C5 C6 1.382(10)
C5 Cl2 1.743(7)
C6 H6 0.9300
C7 N1 1.274(7)
C7 H7 0.9300
C8 C9 1.378(8)
C8 N1 1.393(8)
C8 C18 1.436(8)
C9 N2 1.342(8)
C9 C10 1.492(8)
C10 H10A 0.9600
C10 H10B 0.9600
C10 H10C 0.9600
C11 N2 1.453(8)
C11 H11A 0.9600
C11 H11B 0.9600
C11 H11C 0.9600
C12 C13 1.385(9)
C12 C17 1.388(9)
C12 N3 1.430(7)
C13 C14 1.379(10)
C13 H13 0.9300
C14 C15 1.363(11)
C14 H14 0.9300
C15 C16 1.381(12)
C15 H15 0.9300
C16 C17 1.381(9)
C16 H16 0.9300
C17 H17 0.9300
C18 O1 1.240(7)
C18 N3 1.392(8)
C1' C2' 1.372(10)
C1' C6' 1.379(11)
C1' H1' 0.9300
C2' C3' 1.384(9)
C2' H2' 0.9300
C3' C4' 1.399(9)
C3' Cl2' 1.738(7)
C4' C5' 1.403(9)
C4' C7' 1.474(9)
C5' C6' 1.388(10)
C5' Cl1' 1.738(7)
C6' H6' 0.9300
C7' N1' 1.277(7)
C7' H7' 0.9300
C8' C9' 1.375(8)
C8' N1' 1.398(8)
C8' C18' 1.437(8)
C9' N2' 1.347(8)
C9' C10' 1.486(8)
C10' H10D 0.9600
C10' H10E 0.9600
C10' H10F 0.9600
C11' N2' 1.459(8)
C11' H11D 0.9600
C11' H11E 0.9600
C11' H11F 0.9600
C12' C13' 1.377(9)
C12' C17' 1.381(9)
C12' N3' 1.439(7)
C13' C14' 1.384(10)
C13' H13' 0.9300
C14' C15' 1.367(12)
C14' H14' 0.9300
C15' C16' 1.370(12)
C15' H15' 0.9300
C16' C17' 1.386(10)
C16' H16' 0.9300
C17' H17' 0.9300
C18' O1' 1.236(7)
C18' N3' 1.406(7)
N2 N3 1.406(6)
N2' N3' 1.404(7)

loop_
_geom_hbond_atom_site_label_D
_geom_hbond_atom_site_label_H
_geom_hbond_atom_site_label_A
_geom_hbond_distance_DH
_geom_hbond_distance_HA
_geom_hbond_distance_DA
_geom_hbond_angle_DHA
C7 H7 O1 0.93 2.29 3.002(8) 132.7
C7' H7' O1' 0.93 2.32 3.021(8) 131.5

loop_
_cod_related_entry_id
_cod_related_entry_database
_cod_related_entry_code
1 ChemSpider 1014591
